data_7712537
loop_
_publ_author_name
'Joshi, Hemant'
'Kumar, Sunil'
'Singh, Sohan'
'Mahala, Suman'
'Janjani, Prachi'
'Rajagopala Reddy, S.'
'Rom, Tanmay'
'Paul, Avijit'
'Roy, Partha'

_publ_section_title
;
 Palladium complex of macrocyclic selenium ligand: Catalyst for
 dehydroxymethylation of dihydroxy compounds
;
_journal_name_full 'Dalton Transactions'
_journal_paper_doi 10.1039/D3DT00375B
_journal_year 2023
_chemical_formula_sum 'C44 H52 Cl2 O4 Pd Se2'
_chemical_formula_weight 980.07
_space_group_crystal_system monoclinic
_space_group_IT_number 14
_space_group_name_Hall '-P 2ybc'
_space_group_name_H-M_alt 'P 1 21/c 1'
_atom_sites_solution_hydrogens geom
_audit_creation_method SHELXL-2018/3
_audit_update_record
;
2022-07-25 deposited with the CCDC.	2023-03-08 downloaded from the CCDC.
;
_cell_angle_alpha 90
_cell_angle_beta 109.150(2)
_cell_angle_gamma 90
_cell_formula_units_Z 4
_cell_length_a 24.3388(17)
_cell_length_b 10.2891(7)
_cell_length_c 18.3315(12)
_cell_measurement_reflns_used 7581
_cell_measurement_temperature 296(2)
_cell_measurement_theta_max 25.000
_cell_measurement_theta_min 3.132
_cell_volume 4336.6(5)
_computing_cell_refinement 'SAINT V8.37A (Bruker, 2016)'
_computing_data_collection 'Apex3 v2016.9-0 (Bruker, 2016)'
_computing_data_reduction 'SAINT V8.37A (Bruker, 2016)'
_computing_molecular_graphics 'Ortep-3 for windows (Farrugia, 1999)'
_computing_publication_material 'PLATON (Spek, 2003)'
_computing_structure_refinement 'SHELXL-2018/3 (Sheldrick, 2018)'
_computing_structure_solution 'SHELXT 2018/2 (Sheldrick, 2018)'
_diffrn_ambient_temperature 296(2)
_diffrn_measured_fraction_theta_full 0.993
_diffrn_measured_fraction_theta_max 0.993
_diffrn_measurement_device_type 'Bruker D8 Quest PHOTON II diffractometer'
_diffrn_measurement_method '\f and \w scans'
_diffrn_radiation_type MoK\a
_diffrn_radiation_wavelength 0.71073
_diffrn_reflns_av_R_equivalents 0.0477
_diffrn_reflns_av_unetI/netI 0.0231
_diffrn_reflns_Laue_measured_fraction_full 0.993
_diffrn_reflns_Laue_measured_fraction_max 0.993
_diffrn_reflns_limit_h_max 28
_diffrn_reflns_limit_h_min -28
_diffrn_reflns_limit_k_max 12
_diffrn_reflns_limit_k_min -12
_diffrn_reflns_limit_l_max 21
_diffrn_reflns_limit_l_min -21
_diffrn_reflns_number 75216
_diffrn_reflns_point_group_measured_fraction_full 0.993
_diffrn_reflns_point_group_measured_fraction_max 0.993
_diffrn_reflns_theta_full 25.000
_diffrn_reflns_theta_max 25.000
_diffrn_reflns_theta_min 3.132
_diffrn_source 'fine-focus sealed tube'
_exptl_absorpt_coefficient_mu 2.269
_exptl_absorpt_correction_type multi-scan
_exptl_crystal_colour 'Dark red'
_exptl_crystal_density_diffrn 1.501
_exptl_crystal_density_method 'not measured'
_exptl_crystal_description 'Block type'
_exptl_crystal_F_000 1984
_exptl_crystal_size_max 0.300
_exptl_crystal_size_mid 0.250
_exptl_crystal_size_min 0.180
_exptl_transmission_factor_max 0.685
_exptl_transmission_factor_min 0.549
_refine_diff_density_max 0.635
_refine_diff_density_min -0.575
_refine_diff_density_rms 0.056
_refine_ls_extinction_method none
_refine_ls_goodness_of_fit_ref 1.034
_refine_ls_hydrogen_treatment constr
_refine_ls_matrix_type full
_refine_ls_number_parameters 478
_refine_ls_number_reflns 7581
_refine_ls_number_restraints 0
_refine_ls_restrained_S_all 1.034
_refine_ls_R_factor_all 0.0368
_refine_ls_R_factor_gt 0.0284
_refine_ls_shift/su_max 0.001
_refine_ls_shift/su_mean 0.000
_refine_ls_structure_factor_coef Fsqd
_refine_ls_weighting_details 'w=1/[\s^2^(Fo^2^)+(0.0325P)^2^+2.7400P] where P=(Fo^2^+2Fc^2^)/3'
_refine_ls_weighting_scheme calc
_refine_ls_wR_factor_gt 0.0665
_refine_ls_wR_factor_ref 0.0692
_reflns_Friedel_coverage 0.000
_reflns_number_gt 6537
_reflns_number_total 7581
_reflns_threshold_expression 'I > 2\s(I)'
_cod_data_source_file d3dt00375b2.cif
_cod_data_source_block Compound(HJSK128)
_cod_original_sg_symbol_H-M 'P 21/c'
_cod_database_code 7712537
_shelx_shelxl_version_number 2018/3
_shelx_space_group_comment
;
The symmetry employed for this shelxl refinement is uniquely defined
by the following loop, which should always be used as a source of
symmetry information in preference to the above space-group names.
They are only intended as comments.
;
_shelx_estimated_absorpt_t_min 0.549
_shelx_estimated_absorpt_t_max 0.685

loop_
_space_group_symop_operation_xyz
'x, y, z'
'-x, y+1/2, -z+1/2'
'-x, -y, -z'
'x, -y-1/2, z-1/2'

loop_
_atom_site_label
_atom_site_type_symbol
_atom_site_fract_x
_atom_site_fract_y
_atom_site_fract_z
_atom_site_U_iso_or_equiv
_atom_site_adp_type
_atom_site_occupancy
_atom_site_site_symmetry_order
_atom_site_calc_flag
_atom_site_refinement_flags_posn
_atom_site_refinement_flags_adp
_atom_site_refinement_flags_occupancy
_atom_site_disorder_assembly
_atom_site_disorder_group
Pd1 Pd 0.27484(2) 0.38422(2) 0.43276(2) 0.03720(7) Uani 1 1 d . . . . .
Se1 Se 0.32920(2) 0.48455(3) 0.35754(2) 0.04104(8) Uani 1 1 d . . . . .
Se2 Se 0.20469(2) 0.30283(3) 0.49025(2) 0.04537(8) Uani 1 1 d . . . . .
Cl1 Cl 0.30234(4) 0.55745(9) 0.51594(5) 0.0670(2) Uani 1 1 d . . . . .
Cl2 Cl 0.25303(4) 0.20289(7) 0.35588(5) 0.0650(2) Uani 1 1 d . . . . .
O1 O 0.46025(9) 0.5184(2) 0.32851(13) 0.0599(6) Uani 1 1 d . . . . .
O3 O 0.22504(10) -0.0090(2) 0.57234(13) 0.0633(6) Uani 1 1 d . . . . .
O2 O 0.25571(11) 0.7404(2) 0.30157(15) 0.0702(7) Uani 1 1 d . . . . .
O4 O 0.05905(10) 0.3856(3) 0.44533(15) 0.0815(8) Uani 1 1 d . . . . .
C24 C 0.29688(13) 0.1491(3) 0.58806(16) 0.0472(7) Uani 1 1 d . . . . .
C10 C 0.43190(12) 0.3336(3) 0.38087(16) 0.0458(7) Uani 1 1 d . . . . .
C9 C 0.44482(15) 0.2325(3) 0.43328(18) 0.0571(8) Uani 1 1 d . . . . .
H9 H 0.415842 0.173596 0.433286 0.069 Uiso 1 1 calc R U . . .
C29 C 0.28074(14) 0.0180(3) 0.57611(16) 0.0511(7) Uani 1 1 d . . . . .
C5 C 0.47615(13) 0.4235(3) 0.38324(17) 0.0474(7) Uani 1 1 d . . . . .
C23 C 0.25457(14) 0.2503(3) 0.59414(17) 0.0526(7) Uani 1 1 d . . . . .
H23A H 0.275452 0.325289 0.621706 0.063 Uiso 1 1 calc R U . . .
H23B H 0.230710 0.215894 0.622900 0.063 Uiso 1 1 calc R U . . .
C25 C 0.35289(14) 0.1837(4) 0.59250(19) 0.0626(9) Uani 1 1 d . . . . .
H25 H 0.363993 0.270447 0.600038 0.075 Uiso 1 1 calc R U . . .
C28 C 0.32080(18) -0.0726(4) 0.56918(19) 0.0705(10) Uani 1 1 d . . . . .
H28 H 0.310474 -0.159774 0.561251 0.085 Uiso 1 1 calc R U . . .
C6 C 0.53099(13) 0.4098(3) 0.43737(18) 0.0554(8) Uani 1 1 d . . . . .
H6 H 0.559957 0.470081 0.439621 0.066 Uiso 1 1 calc R U . . .
C8 C 0.50007(17) 0.2173(4) 0.4857(2) 0.0673(9) Uani 1 1 d . . . . .
H8 H 0.508527 0.147049 0.519510 0.081 Uiso 1 1 calc R U . . .
C4 C 0.50242(14) 0.6135(3) 0.3256(2) 0.0619(9) Uani 1 1 d . . . . .
H4A H 0.538881 0.571221 0.329415 0.074 Uiso 1 1 calc R U . . .
H4B H 0.509391 0.673397 0.368570 0.074 Uiso 1 1 calc R U . . .
C7 C 0.54242(15) 0.3067(4) 0.48768(19) 0.0641(9) Uani 1 1 d . . . . .
H7 H 0.579401 0.297335 0.523640 0.077 Uiso 1 1 calc R U . . .
C27 C 0.37549(18) -0.0336(5) 0.5740(2) 0.0794(11) Uani 1 1 d . . . . .
H27 H 0.401988 -0.095174 0.568933 0.095 Uiso 1 1 calc R U . . .
C43 C 0.13084(13) 0.4243(3) 0.56394(19) 0.0548(8) Uani 1 1 d . . . . .
C26 C 0.39228(16) 0.0933(5) 0.5861(2) 0.0791(11) Uani 1 1 d . . . . .
H26 H 0.429876 0.117965 0.589850 0.095 Uiso 1 1 calc R U . . .
C20 C 0.32474(16) 0.9057(3) 0.3437(2) 0.0673(9) Uani 1 1 d . . . . .
H20A H 0.353157 0.837973 0.365207 0.081 Uiso 1 1 calc R U . . .
H20B H 0.335892 0.981269 0.376979 0.081 Uiso 1 1 calc R U . . .
C11 C 0.37274(12) 0.3490(3) 0.32295(17) 0.0480(7) Uani 1 1 d . . . . .
H11A H 0.351935 0.267167 0.316640 0.058 Uiso 1 1 calc R U . . .
H11B H 0.376052 0.373251 0.273420 0.058 Uiso 1 1 calc R U . . .
C44 C 0.17122(14) 0.4606(3) 0.5207(2) 0.0581(8) Uani 1 1 d . . . . .
H44A H 0.202266 0.514963 0.553026 0.070 Uiso 1 1 calc R U . . .
H44B H 0.150167 0.509931 0.474978 0.070 Uiso 1 1 calc R U . . .
C21 C 0.32603(15) 0.9408(4) 0.2641(2) 0.0686(9) Uani 1 1 d . . . . .
H21A H 0.313592 0.865601 0.230796 0.082 Uiso 1 1 calc R U . . .
H21B H 0.297892 1.009405 0.243359 0.082 Uiso 1 1 calc R U . . .
C42 C 0.14868(16) 0.4276(4) 0.6440(2) 0.0742(10) Uani 1 1 d . . . . .
H42 H 0.186011 0.456091 0.671404 0.089 Uiso 1 1 calc R U . . .
C12 C 0.26311(13) 0.4926(3) 0.25945(16) 0.0519(7) Uani 1 1 d . . . . .
H12A H 0.273109 0.549532 0.223512 0.062 Uiso 1 1 calc R U . . .
H12B H 0.255836 0.406620 0.236642 0.062 Uiso 1 1 calc R U . . .
C19 C 0.26632(16) 0.8599(3) 0.3433(2) 0.0651(9) Uani 1 1 d . . . . .
H19A H 0.266222 0.846615 0.395615 0.078 Uiso 1 1 calc R U . . .
H19B H 0.236623 0.923284 0.318208 0.078 Uiso 1 1 calc R U . . .
C38 C 0.07412(15) 0.3837(4) 0.5239(2) 0.0649(9) Uani 1 1 d . . . . .
C13 C 0.20942(13) 0.5417(3) 0.27234(16) 0.0527(7) Uani 1 1 d . . . . .
C22 C 0.38418(16) 0.9849(3) 0.2603(2) 0.0730(10) Uani 1 1 d . . . . .
H22A H 0.396075 1.061648 0.292403 0.088 Uiso 1 1 calc R U . . .
H22B H 0.379266 1.010293 0.207600 0.088 Uiso 1 1 calc R U . . .
C41 C 0.1121(2) 0.3893(5) 0.6836(2) 0.0882(13) Uani 1 1 d . . . . .
H41 H 0.124752 0.389621 0.737342 0.106 Uiso 1 1 calc R U . . .
C3 C 0.47975(17) 0.6862(4) 0.2505(2) 0.0717(10) Uani 1 1 d . . . . .
H3A H 0.472756 0.623674 0.208844 0.086 Uiso 1 1 calc R U . . .
H3B H 0.510182 0.744210 0.246992 0.086 Uiso 1 1 calc R U . . .
C1 C 0.43310(16) 0.8848(3) 0.2858(2) 0.0718(10) Uani 1 1 d . . . . .
H1A H 0.469077 0.926250 0.286538 0.086 Uiso 1 1 calc R U . . .
H1B H 0.437672 0.858313 0.338283 0.086 Uiso 1 1 calc R U . . .
C14 C 0.16202(15) 0.4629(4) 0.2649(2) 0.0721(10) Uani 1 1 d . . . . .
H14 H 0.162574 0.377156 0.249006 0.086 Uiso 1 1 calc R U . . .
C35 C 0.04345(19) 0.1338(6) 0.3539(2) 0.0971(15) Uani 1 1 d . . . . .
H35A H 0.028113 0.152905 0.299116 0.117 Uiso 1 1 calc R U . . .
H35B H 0.081660 0.173289 0.374089 0.117 Uiso 1 1 calc R U . . .
C2 C 0.42424(16) 0.7664(4) 0.2365(2) 0.0710(10) Uani 1 1 d . . . . .
H2A H 0.409776 0.792277 0.182699 0.085 Uiso 1 1 calc R U . . .
H2B H 0.394828 0.712281 0.246466 0.085 Uiso 1 1 calc R U . . .
C39 C 0.03740(18) 0.3487(5) 0.5636(3) 0.0875(13) Uani 1 1 d . . . . .
H39 H -0.000576 0.323376 0.536907 0.105 Uiso 1 1 calc R U . . .
C40 C 0.0569(2) 0.3510(5) 0.6426(3) 0.0973(14) Uani 1 1 d . . . . .
H40 H 0.031889 0.325848 0.669009 0.117 Uiso 1 1 calc R U . . .
C18 C 0.20733(14) 0.6701(3) 0.29575(18) 0.0551(8) Uani 1 1 d . . . . .
C36 C 0.00372(19) 0.1945(6) 0.3939(3) 0.1054(16) Uani 1 1 d . . . . .
H36A H -0.035781 0.166405 0.366850 0.127 Uiso 1 1 calc R U . . .
H36B H 0.014588 0.160046 0.445905 0.127 Uiso 1 1 calc R U . . .
C15 C 0.11388(17) 0.5088(5) 0.2805(3) 0.0926(14) Uani 1 1 d . . . . .
H15 H 0.082246 0.454379 0.274903 0.111 Uiso 1 1 calc R U . . .
C30 C 0.2068(2) -0.1432(4) 0.5653(2) 0.0900(13) Uani 1 1 d . . . . .
H30A H 0.230788 -0.192727 0.609329 0.108 Uiso 1 1 calc R U . . .
H30B H 0.210691 -0.180903 0.518747 0.108 Uiso 1 1 calc R U . . .
C17 C 0.15925(16) 0.7172(4) 0.3112(2) 0.0773(11) Uani 1 1 d . . . . .
H17 H 0.157998 0.803221 0.326061 0.093 Uiso 1 1 calc R U . . .
C37 C 0.00385(17) 0.3330(5) 0.3986(3) 0.0994(15) Uani 1 1 d . . . . .
H37A H -0.025854 0.360055 0.420011 0.119 Uiso 1 1 calc R U . . .
H37B H -0.006153 0.368722 0.346905 0.119 Uiso 1 1 calc R U . . .
C16 C 0.11263(17) 0.6343(5) 0.3042(3) 0.0937(14) Uani 1 1 d . . . . .
H16 H 0.080435 0.664509 0.315815 0.112 Uiso 1 1 calc R U . . .
C34 C 0.0495(3) -0.0127(6) 0.3649(4) 0.134(2) Uani 1 1 d . . . . .
H34A H 0.055268 -0.051273 0.319698 0.160 Uiso 1 1 calc R U . . .
H34B H 0.013700 -0.047552 0.369367 0.160 Uiso 1 1 calc R U . . .
C31 C 0.1442(2) -0.1465(5) 0.5621(3) 0.1173(19) Uani 1 1 d . . . . .
H31A H 0.142167 -0.110274 0.609989 0.141 Uiso 1 1 calc R U . . .
H31B H 0.132401 -0.236798 0.560302 0.141 Uiso 1 1 calc R U . . .
C32 C 0.1003(3) -0.0760(16) 0.4960(4) 0.285(8) Uani 1 1 d . . . . .
C33 C 0.1015(4) -0.0515(9) 0.4383(6) 0.190(4) Uani 1 1 d . . . . .

loop_
_atom_site_aniso_label
_atom_site_aniso_U_11
_atom_site_aniso_U_22
_atom_site_aniso_U_33
_atom_site_aniso_U_23
_atom_site_aniso_U_13
_atom_site_aniso_U_12
Pd1 0.03750(12) 0.03538(12) 0.03909(11) -0.00225(8) 0.01307(9) -0.00174(9)
Se1 0.04390(16) 0.03837(15) 0.04376(15) -0.00623(11) 0.01832(12) -0.00529(12)
Se2 0.03989(16) 0.04676(17) 0.05135(17) 0.00192(13) 0.01752(13) -0.00406(12)
Cl1 0.0705(5) 0.0710(5) 0.0696(5) -0.0335(4) 0.0368(4) -0.0279(4)
Cl2 0.0766(6) 0.0421(4) 0.0835(6) -0.0202(4) 0.0361(5) -0.0122(4)
O1 0.0500(12) 0.0602(13) 0.0699(14) 0.0065(11) 0.0203(11) -0.0064(10)
O3 0.0648(15) 0.0595(14) 0.0645(14) 0.0002(11) 0.0197(11) -0.0134(11)
O2 0.0748(16) 0.0490(13) 0.1043(19) -0.0133(13) 0.0531(14) -0.0048(12)
O4 0.0515(14) 0.118(2) 0.0740(17) -0.0132(15) 0.0194(12) -0.0003(14)
C24 0.0501(17) 0.0510(17) 0.0402(15) 0.0056(13) 0.0145(13) 0.0029(14)
C10 0.0473(16) 0.0470(16) 0.0470(16) -0.0096(13) 0.0208(13) 0.0028(13)
C9 0.063(2) 0.0551(19) 0.0576(18) -0.0068(15) 0.0259(16) -0.0013(16)
C29 0.0604(19) 0.0539(18) 0.0380(15) 0.0036(13) 0.0147(14) 0.0028(15)
C5 0.0470(17) 0.0488(17) 0.0515(16) -0.0100(14) 0.0232(14) 0.0011(14)
C23 0.0585(19) 0.0522(17) 0.0484(16) 0.0077(14) 0.0192(14) 0.0022(15)
C25 0.054(2) 0.067(2) 0.064(2) 0.0106(17) 0.0170(16) -0.0020(17)
C28 0.093(3) 0.058(2) 0.0570(19) 0.0005(17) 0.0208(19) 0.016(2)
C6 0.0431(17) 0.063(2) 0.0610(18) -0.0131(16) 0.0180(15) -0.0027(15)
C8 0.079(2) 0.064(2) 0.0563(19) 0.0036(17) 0.0181(18) 0.0122(19)
C4 0.0536(19) 0.062(2) 0.082(2) -0.0084(17) 0.0371(18) -0.0074(16)
C7 0.054(2) 0.075(2) 0.0581(19) -0.0087(18) 0.0115(16) 0.0132(18)
C27 0.072(3) 0.097(3) 0.070(2) 0.007(2) 0.024(2) 0.035(2)
C43 0.0446(17) 0.0566(19) 0.069(2) 0.0026(16) 0.0261(15) 0.0113(14)
C26 0.051(2) 0.107(3) 0.080(3) 0.015(2) 0.0225(19) 0.013(2)
C20 0.067(2) 0.057(2) 0.075(2) -0.0005(17) 0.0189(18) 0.0021(17)
C11 0.0451(16) 0.0518(17) 0.0514(16) -0.0152(14) 0.0217(13) -0.0040(13)
C44 0.0500(18) 0.0490(18) 0.081(2) 0.0044(16) 0.0286(17) 0.0050(14)
C21 0.064(2) 0.065(2) 0.076(2) 0.0135(18) 0.0217(18) 0.0084(18)
C42 0.057(2) 0.091(3) 0.075(2) -0.006(2) 0.0226(19) 0.016(2)
C12 0.0624(19) 0.0515(17) 0.0395(15) -0.0009(13) 0.0134(14) 0.0038(15)
C19 0.072(2) 0.056(2) 0.073(2) -0.0081(17) 0.0314(19) 0.0065(17)
C38 0.052(2) 0.073(2) 0.080(2) -0.0008(19) 0.0346(18) 0.0038(17)
C13 0.0515(18) 0.0583(19) 0.0423(15) 0.0067(14) 0.0074(13) 0.0024(15)
C22 0.072(2) 0.057(2) 0.091(3) 0.0084(19) 0.027(2) 0.0013(18)
C41 0.092(3) 0.115(4) 0.069(2) 0.004(2) 0.041(2) 0.030(3)
C3 0.083(3) 0.064(2) 0.085(2) 0.0058(19) 0.051(2) 0.0044(19)
C1 0.063(2) 0.067(2) 0.085(3) 0.0017(19) 0.0243(19) -0.0023(18)
C14 0.051(2) 0.072(2) 0.077(2) 0.0027(19) -0.0012(17) -0.0063(18)
C35 0.069(3) 0.160(5) 0.066(2) -0.025(3) 0.026(2) 0.002(3)
C2 0.073(2) 0.069(2) 0.075(2) 0.0087(19) 0.0294(19) 0.0014(19)
C39 0.061(2) 0.117(3) 0.099(3) -0.019(3) 0.047(2) -0.009(2)
C40 0.089(3) 0.116(4) 0.111(4) 0.004(3) 0.066(3) 0.003(3)
C18 0.0529(19) 0.060(2) 0.0547(18) 0.0026(15) 0.0208(15) 0.0034(16)
C36 0.062(3) 0.144(5) 0.111(4) -0.026(3) 0.028(2) -0.010(3)
C15 0.047(2) 0.111(4) 0.108(3) 0.006(3) 0.009(2) -0.012(2)
C30 0.114(4) 0.069(3) 0.082(3) -0.015(2) 0.026(2) -0.036(2)
C17 0.062(2) 0.085(3) 0.088(3) -0.007(2) 0.030(2) 0.011(2)
C37 0.053(2) 0.130(4) 0.106(3) -0.017(3) 0.015(2) 0.009(3)
C16 0.045(2) 0.130(4) 0.106(3) 0.000(3) 0.025(2) 0.008(2)
C34 0.123(5) 0.138(5) 0.152(6) -0.050(4) 0.063(4) -0.021(4)
C31 0.120(4) 0.133(4) 0.100(4) -0.018(3) 0.039(3) -0.073(4)
C32 0.107(5) 0.63(2) 0.102(5) 0.080(9) 0.012(4) -0.129(9)
C33 0.148(7) 0.227(9) 0.212(9) 0.126(8) 0.081(7) 0.052(6)

loop_
_atom_type_symbol
_atom_type_description
_atom_type_scat_dispersion_real
_atom_type_scat_dispersion_imag
_atom_type_scat_source
C C 0.0033 0.0016 'International Tables Vol C Tables 4.2.6.8 and 6.1.1.4'
H H 0.0000 0.0000 'International Tables Vol C Tables 4.2.6.8 and 6.1.1.4'
Cl Cl 0.1484 0.1585 'International Tables Vol C Tables 4.2.6.8 and 6.1.1.4'
O O 0.0106 0.0060 'International Tables Vol C Tables 4.2.6.8 and 6.1.1.4'
Pd Pd -0.9988 1.0072 'International Tables Vol C Tables 4.2.6.8 and 6.1.1.4'
Se Se -0.0929 2.2259 'International Tables Vol C Tables 4.2.6.8 and 6.1.1.4'

loop_
_geom_angle_atom_site_label_1
_geom_angle_atom_site_label_2
_geom_angle_atom_site_label_3
_geom_angle
_geom_angle_site_symmetry_1
_geom_angle_site_symmetry_3
_geom_angle_publ_flag
Cl2 Pd1 Cl1 175.75(4) . . ?
Cl2 Pd1 Se2 86.12(2) . . ?
Cl1 Pd1 Se2 94.16(2) . . ?
Cl2 Pd1 Se1 93.22(2) . . ?
Cl1 Pd1 Se1 87.29(2) . . ?
Se2 Pd1 Se1 169.201(13) . . ?
C11 Se1 C12 95.71(12) . . ?
C11 Se1 Pd1 109.33(9) . . ?
C12 Se1 Pd1 95.84(9) . . ?
C23 Se2 C44 97.63(14) . . ?
C23 Se2 Pd1 102.48(9) . . ?
C44 Se2 Pd1 104.63(9) . . ?
C5 O1 C4 118.9(2) . . ?
C29 O3 C30 118.1(3) . . ?
C18 O2 C19 120.1(2) . . ?
C38 O4 C37 119.8(3) . . ?
C25 C24 C29 118.4(3) . . ?
C25 C24 C23 120.4(3) . . ?
C29 C24 C23 121.1(3) . . ?
C9 C10 C5 118.4(3) . . ?
C9 C10 C11 121.5(3) . . ?
C5 C10 C11 120.1(3) . . ?
C10 C9 C8 121.1(3) . . ?
O3 C29 C28 125.2(3) . . ?
O3 C29 C24 115.3(3) . . ?
C28 C29 C24 119.5(3) . . ?
O1 C5 C6 125.1(3) . . ?
O1 C5 C10 114.7(3) . . ?
C6 C5 C10 120.1(3) . . ?
C24 C23 Se2 109.91(19) . . ?
C26 C25 C24 121.6(4) . . ?
C27 C28 C29 119.8(4) . . ?
C7 C6 C5 119.7(3) . . ?
C7 C8 C9 119.5(3) . . ?
O1 C4 C3 108.8(3) . . ?
C6 C7 C8 121.0(3) . . ?
C26 C27 C28 121.7(4) . . ?
C42 C43 C38 118.4(3) . . ?
C42 C43 C44 121.4(3) . . ?
C38 C43 C44 120.2(3) . . ?
C27 C26 C25 118.9(4) . . ?
C19 C20 C21 113.0(3) . . ?
C10 C11 Se1 109.93(18) . . ?
C43 C44 Se2 110.3(2) . . ?
C22 C21 C20 115.6(3) . . ?
C41 C42 C43 121.2(4) . . ?
C13 C12 Se1 111.30(19) . . ?
O2 C19 C20 106.2(3) . . ?
O4 C38 C39 124.5(3) . . ?
O4 C38 C43 115.3(3) . . ?
C39 C38 C43 120.2(4) . . ?
C14 C13 C18 118.3(3) . . ?
C14 C13 C12 122.2(3) . . ?
C18 C13 C12 119.5(3) . . ?
C21 C22 C1 115.6(3) . . ?
C40 C41 C42 118.7(4) . . ?
C4 C3 C2 117.4(3) . . ?
C2 C1 C22 115.0(3) . . ?
C15 C14 C13 121.2(4) . . ?
C34 C35 C36 113.0(5) . . ?
C1 C2 C3 113.3(3) . . ?
C40 C39 C38 119.8(4) . . ?
C41 C40 C39 121.7(4) . . ?
O2 C18 C17 124.7(3) . . ?
O2 C18 C13 114.3(3) . . ?
C17 C18 C13 121.0(3) . . ?
C37 C36 C35 116.7(5) . . ?
C16 C15 C14 120.0(4) . . ?
O3 C30 C31 107.6(4) . . ?
C18 C17 C16 119.2(4) . . ?
C36 C37 O4 113.2(4) . . ?
C15 C16 C17 120.4(4) . . ?
C35 C34 C33 112.5(6) . . ?
C30 C31 C32 117.4(5) . . ?
C33 C32 C31 130.5(11) . . ?
C32 C33 C34 128.3(9) . . ?

loop_
_geom_bond_atom_site_label_1
_geom_bond_atom_site_label_2
_geom_bond_distance
_geom_bond_site_symmetry_2
_geom_bond_publ_flag
Pd1 Cl2 2.2930(8) . ?
Pd1 Cl1 2.2979(8) . ?
Pd1 Se2 2.4306(4) . ?
Pd1 Se1 2.4320(3) . ?
Se1 C11 1.977(3) . ?
Se1 C12 1.982(3) . ?
Se2 C23 1.969(3) . ?
Se2 C44 1.977(3) . ?
O1 C5 1.362(4) . ?
O1 C4 1.432(4) . ?
O3 C29 1.363(4) . ?
O3 C30 1.443(4) . ?
O2 C18 1.356(4) . ?
O2 C19 1.426(4) . ?
O4 C38 1.365(4) . ?
O4 C37 1.441(5) . ?
C24 C25 1.385(4) . ?
C24 C29 1.403(4) . ?
C24 C23 1.494(4) . ?
C10 C9 1.380(4) . ?
C10 C5 1.410(4) . ?
C10 C11 1.491(4) . ?
C9 C8 1.382(5) . ?
C29 C28 1.384(5) . ?
C5 C6 1.385(4) . ?
C25 C26 1.368(5) . ?
C28 C27 1.365(6) . ?
C6 C7 1.372(5) . ?
C8 C7 1.373(5) . ?
C4 C3 1.504(5) . ?
C27 C26 1.365(6) . ?
C43 C42 1.387(5) . ?
C43 C38 1.398(5) . ?
C43 C44 1.498(4) . ?
C20 C19 1.496(5) . ?
C20 C21 1.514(5) . ?
C21 C22 1.509(5) . ?
C42 C41 1.379(6) . ?
C12 C13 1.490(4) . ?
C38 C39 1.373(5) . ?
C13 C14 1.380(5) . ?
C13 C18 1.395(5) . ?
C22 C1 1.527(5) . ?
C41 C40 1.365(6) . ?
C3 C2 1.531(5) . ?
C1 C2 1.490(5) . ?
C14 C15 1.378(6) . ?
C35 C34 1.522(7) . ?
C35 C36 1.525(6) . ?
C39 C40 1.368(6) . ?
C18 C17 1.379(5) . ?
C36 C37 1.427(7) . ?
C15 C16 1.366(6) . ?
C30 C31 1.506(6) . ?
C17 C16 1.391(6) . ?
C34 C33 1.567(9) . ?
C31 C32 1.512(11) . ?
C32 C33 1.095(9) . ?
